data_7135925
loop_
_publ_author_name
'Nelson, Eryn'
'Bisoyi, Rajesh'
'Wolf, Christian'

_publ_section_title
;
 Palladium-catalyzed Asymmetric Carbofluorination of gem-Difluorostyrenes
 with Cesium Fluoride and Allylic Acetates
;
_journal_name_full 'Chemical Communications'
_journal_paper_doi 10.1039/D6CC02743A
_journal_year 2026
_chemical_absolute_configuration ad
_chemical_formula_moiety 'C25 H21 F3 O2'
_chemical_formula_sum 'C25 H21 F3 O2'
_chemical_formula_weight 410.42
_space_group_crystal_system orthorhombic
_space_group_IT_number 19
_space_group_name_Hall 'P 2ac 2ab'
_space_group_name_H-M_alt 'P 21 21 21'
_atom_sites_solution_hydrogens geom
_atom_sites_solution_primary intrinsic
_audit_creation_method SHELXL-2017/1
_audit_update_record
;
2024-09-10 deposited with the CCDC.	2026-06-11 downloaded from the CCDC.
;
_cell_angle_alpha 90
_cell_angle_beta 90
_cell_angle_gamma 90
_cell_formula_units_Z 4
_cell_length_a 8.9675(2)
_cell_length_b 9.7971(2)
_cell_length_c 22.7498(5)
_cell_measurement_reflns_used 9952
_cell_measurement_temperature 100(2)
_cell_measurement_theta_max 68.19
_cell_measurement_theta_min 3.89
_cell_volume 1998.69(7)
_computing_cell_refinement 'SAINT V8.37A (Bruker, 2005)'
_computing_data_collection 'APEX3 V2016.5-0 (Bruker, 2016)'
_computing_data_reduction
; 
SAINT V8.37A, XPREP v2014/2, SADABS V2016/2 (Bruker, 2016) 
;
_computing_molecular_graphics 'SHELXLE v817 (Hubschle, 2011)'
_computing_publication_material 'XCIF V2014-2 (Bruker, 2014)'
_computing_structure_refinement 'SHELX-2014-7 (Sheldrick, 2015)'
_computing_structure_solution 'SHELX-2014-5 (Sheldrick, 2015)'
_diffrn_ambient_temperature 100(2)
_diffrn_measured_fraction_theta_full 1.000
_diffrn_measured_fraction_theta_max 1.000
_diffrn_measurement_device 'Bruker APEX DUO/ApexII CCD'
_diffrn_measurement_method 'profile data from \f and \w scans'
_diffrn_radiation_monochromator 'multilayer mirrors'
_diffrn_radiation_source 'microfocus sealed tube'
_diffrn_radiation_type CuK\a
_diffrn_radiation_wavelength 1.54178
_diffrn_reflns_av_R_equivalents 0.0392
_diffrn_reflns_av_unetI/netI 0.0261
_diffrn_reflns_Laue_measured_fraction_full 1.000
_diffrn_reflns_Laue_measured_fraction_max 1.000
_diffrn_reflns_limit_h_max 10
_diffrn_reflns_limit_h_min -10
_diffrn_reflns_limit_k_max 11
_diffrn_reflns_limit_k_min -11
_diffrn_reflns_limit_l_max 27
_diffrn_reflns_limit_l_min -27
_diffrn_reflns_number 18545
_diffrn_reflns_point_group_measured_fraction_full 1.000
_diffrn_reflns_point_group_measured_fraction_max 1.000
_diffrn_reflns_theta_full 67.679
_diffrn_reflns_theta_max 68.190
_diffrn_reflns_theta_min 3.886
_exptl_absorpt_coefficient_mu 0.873
_exptl_absorpt_correction_T_max 0.96554
_exptl_absorpt_correction_T_min 0.77205
_exptl_absorpt_correction_type multi-scan
_exptl_absorpt_process_details 'SADABS V2016/2 (Bruker, 2016)'
_exptl_crystal_colour colourless
_exptl_crystal_density_diffrn 1.364
_exptl_crystal_density_method 'not measured'
_exptl_crystal_description PLATE
_exptl_crystal_F_000 856
_exptl_crystal_size_max 0.482
_exptl_crystal_size_mid 0.310
_exptl_crystal_size_min 0.074
_refine_diff_density_max 0.200
_refine_diff_density_min -0.188
_refine_diff_density_rms 0.035
_refine_ls_abs_structure_details
;
 Flack x determined using 1509 quotients [(I+)-(I-)]/[(I+)+(I-)]
 (Parsons, Flack and Wagner, Acta Cryst. B69 (2013) 249-259).
;
_refine_ls_abs_structure_Flack 0.01(3)
_refine_ls_extinction_method none
_refine_ls_goodness_of_fit_ref 1.026
_refine_ls_hydrogen_treatment constr
_refine_ls_matrix_type full
_refine_ls_number_parameters 272
_refine_ls_number_reflns 3649
_refine_ls_number_restraints 0
_refine_ls_restrained_S_all 1.026
_refine_ls_R_factor_all 0.0282
_refine_ls_R_factor_gt 0.0278
_refine_ls_shift/su_max 0.000
_refine_ls_shift/su_mean 0.000
_refine_ls_structure_factor_coef Fsqd
_refine_ls_weighting_details 'w=1/[\s^2^(Fo^2^)+(0.0394P)^2^+0.4911P] where P=(Fo^2^+2Fc^2^)/3'
_refine_ls_weighting_scheme calc
_refine_ls_wR_factor_gt 0.0726
_refine_ls_wR_factor_ref 0.0730
_reflns_Friedel_coverage 0.735
_reflns_Friedel_fraction_full 1.000
_reflns_Friedel_fraction_max 1.000
_reflns_number_gt 3588
_reflns_number_total 3649
_reflns_threshold_expression 'I > 2\s(I)'
_cod_data_source_file d6cc02743a2.cif
_cod_data_source_block 24085_a
_cod_original_cell_volume 1998.70(7)
_cod_database_code 7135925
_shelx_shelxl_version_number 2017/1
_shelx_space_group_comment
;
The symmetry employed for this shelxl refinement is uniquely defined
by the following loop, which should always be used as a source of
symmetry information in preference to the above space-group names.
They are only intended as comments.
;
_shelx_estimated_absorpt_t_min 0.678
_shelx_estimated_absorpt_t_max 0.938

loop_
_space_group_symop_operation_xyz
'x, y, z'
'-x+1/2, -y, z+1/2'
'-x, y+1/2, -z+1/2'
'x+1/2, -y+1/2, -z'

loop_
_atom_site_label
_atom_site_type_symbol
_atom_site_fract_x
_atom_site_fract_y
_atom_site_fract_z
_atom_site_U_iso_or_equiv
_atom_site_adp_type
_atom_site_occupancy
_atom_site_site_symmetry_order
_atom_site_calc_flag
_atom_site_refinement_flags_posn
_atom_site_refinement_flags_adp
_atom_site_refinement_flags_occupancy
_atom_site_disorder_assembly
_atom_site_disorder_group
F1 F 0.62175(14) 0.38577(14) 0.09214(5) 0.0339(3) Uani 1 1 d . . . . .
C1 C 0.90721(19) 0.26854(18) 0.23433(8) 0.0167(4) Uani 1 1 d . . . . .
H1 H 0.973354 0.339235 0.252372 0.020 Uiso 1 1 calc R U . . .
O1 O 0.94270(15) 0.12866(13) 0.24820(6) 0.0205(3) Uani 1 1 d . . . . .
O2 O 0.27033(16) 0.40349(16) 0.37074(7) 0.0345(4) Uani 1 1 d . . . . .
F2 F 0.65511(14) 0.59902(13) 0.11146(5) 0.0340(3) Uani 1 1 d . . . . .
C2 C 0.81217(19) 0.19198(18) 0.27528(8) 0.0171(4) Uani 1 1 d . . . . .
H2 H 0.713822 0.162142 0.259030 0.021 Uiso 1 1 calc R U . . .
C6 C 0.8119(3) 0.2551(2) 0.46085(9) 0.0297(5) Uani 1 1 d . . . . .
H6 H 0.810933 0.268642 0.502200 0.036 Uiso 1 1 calc R U . . .
C5 C 0.9419(2) 0.2764(2) 0.42916(9) 0.0282(4) Uani 1 1 d . . . . .
H5 H 1.029883 0.304773 0.448940 0.034 Uiso 1 1 calc R U . . .
C4 C 0.9445(2) 0.2565(2) 0.36877(8) 0.0220(4) Uani 1 1 d . . . . .
H4 H 1.033767 0.271764 0.347230 0.026 Uiso 1 1 calc R U . . .
F3 F 0.82670(12) 0.48431(12) 0.06839(5) 0.0263(3) Uani 1 1 d . . . . .
C3 C 0.8156(2) 0.21414(17) 0.33993(8) 0.0175(4) Uani 1 1 d . . . . .
C7 C 0.6834(2) 0.2141(2) 0.43199(9) 0.0273(4) Uani 1 1 d . . . . .
H7 H 0.594054 0.200079 0.453579 0.033 Uiso 1 1 calc R U . . .
C9 C 0.85687(19) 0.29621(18) 0.17187(8) 0.0159(4) Uani 1 1 d . . . . .
H9 H 0.776845 0.229145 0.161723 0.019 Uiso 1 1 calc R U . . .
C8 C 0.6849(2) 0.19350(19) 0.37163(8) 0.0217(4) Uani 1 1 d . . . . .
H8 H 0.596633 0.165294 0.351972 0.026 Uiso 1 1 calc R U . . .
C10 C 0.7879(2) 0.44206(18) 0.17043(8) 0.0170(4) Uani 1 1 d . . . . .
H10 H 0.870458 0.508133 0.178313 0.020 Uiso 1 1 calc R U . . .
C11 C 0.67320(19) 0.45925(17) 0.21958(7) 0.0157(3) Uani 1 1 d . . . . .
C12 C 0.7120(2) 0.53748(18) 0.26842(8) 0.0193(4) Uani 1 1 d . . . . .
H12 H 0.802217 0.588369 0.268098 0.023 Uiso 1 1 calc R U . . .
C13 C 0.6201(2) 0.54177(19) 0.31761(8) 0.0202(4) Uani 1 1 d . . . . .
H13 H 0.648997 0.593922 0.350920 0.024 Uiso 1 1 calc R U . . .
C14 C 0.4859(2) 0.47006(18) 0.31838(8) 0.0188(4) Uani 1 1 d . . . . .
C15 C 0.4443(2) 0.39593(19) 0.26859(8) 0.0211(4) Uani 1 1 d . . . . .
H15 H 0.351728 0.348857 0.268123 0.025 Uiso 1 1 calc R U . . .
C16 C 0.5367(2) 0.39030(19) 0.21992(8) 0.0198(4) Uani 1 1 d . . . . .
H16 H 0.507095 0.339113 0.186436 0.024 Uiso 1 1 calc R U . . .
C17 C 0.3891(2) 0.46309(19) 0.37242(9) 0.0230(4) Uani 1 1 d . . . . .
C18 C 0.4425(2) 0.5298(2) 0.42786(9) 0.0291(4) Uani 1 1 d . . . . .
H18A H 0.540666 0.493153 0.438382 0.044 Uiso 1 1 calc R U . . .
H18B H 0.371726 0.511180 0.459679 0.044 Uiso 1 1 calc R U . . .
H18C H 0.450158 0.628533 0.421751 0.044 Uiso 1 1 calc R U . . .
C19 C 0.7238(2) 0.4770(2) 0.11072(8) 0.0219(4) Uani 1 1 d . . . . .
C20 C 0.9864(2) 0.27549(18) 0.12936(7) 0.0173(4) Uani 1 1 d . . . . .
C21 C 1.1085(2) 0.36303(19) 0.12911(8) 0.0218(4) Uani 1 1 d . . . . .
H21 H 1.113119 0.435947 0.156579 0.026 Uiso 1 1 calc R U . . .
C22 C 1.2241(2) 0.3449(2) 0.08903(8) 0.0237(4) Uani 1 1 d . . . . .
H22 H 1.306305 0.405997 0.088937 0.028 Uiso 1 1 calc R U . . .
C23 C 1.2195(2) 0.2378(2) 0.04926(8) 0.0243(4) Uani 1 1 d . . . . .
H23 H 1.296917 0.226630 0.021181 0.029 Uiso 1 1 calc R U . . .
C24 C 1.1014(2) 0.1476(2) 0.05080(8) 0.0265(4) Uani 1 1 d . . . . .
H24 H 1.099485 0.072284 0.024519 0.032 Uiso 1 1 calc R U . . .
C25 C 0.9850(2) 0.1660(2) 0.09059(8) 0.0224(4) Uani 1 1 d . . . . .
H25 H 0.904141 0.103343 0.091186 0.027 Uiso 1 1 calc R U . . .

loop_
_atom_site_aniso_label
_atom_site_aniso_U_11
_atom_site_aniso_U_22
_atom_site_aniso_U_33
_atom_site_aniso_U_23
_atom_site_aniso_U_13
_atom_site_aniso_U_12
F1 0.0312(6) 0.0503(8) 0.0202(6) 0.0031(5) -0.0085(5) -0.0110(6)
C1 0.0152(8) 0.0176(8) 0.0172(8) 0.0001(7) 0.0011(7) 0.0002(7)
O1 0.0214(6) 0.0198(6) 0.0202(6) 0.0019(5) 0.0050(5) 0.0066(5)
O2 0.0243(7) 0.0408(8) 0.0384(8) -0.0053(7) 0.0132(6) -0.0064(7)
F2 0.0349(7) 0.0383(7) 0.0287(6) 0.0112(5) 0.0049(5) 0.0180(6)
C2 0.0145(8) 0.0175(8) 0.0193(9) -0.0005(7) -0.0001(7) 0.0019(7)
C6 0.0415(12) 0.0304(10) 0.0173(9) -0.0003(8) 0.0015(8) 0.0034(10)
C5 0.0312(10) 0.0327(10) 0.0207(9) -0.0026(8) -0.0060(8) -0.0005(9)
C4 0.0217(9) 0.0251(9) 0.0193(9) 0.0002(7) -0.0004(7) 0.0010(8)
F3 0.0246(6) 0.0363(6) 0.0181(5) 0.0060(5) 0.0035(4) 0.0053(5)
C3 0.0193(9) 0.0154(8) 0.0177(8) 0.0018(7) -0.0006(7) 0.0045(7)
C7 0.0292(10) 0.0318(10) 0.0209(9) 0.0019(8) 0.0074(8) 0.0033(9)
C9 0.0152(8) 0.0165(8) 0.0162(8) -0.0009(6) 0.0016(7) -0.0012(7)
C8 0.0202(9) 0.0233(9) 0.0216(9) 0.0022(7) 0.0009(7) 0.0009(8)
C10 0.0148(8) 0.0179(8) 0.0182(8) -0.0007(7) 0.0002(7) 0.0002(7)
C11 0.0145(8) 0.0158(8) 0.0169(8) 0.0016(7) 0.0002(7) 0.0029(7)
C12 0.0157(8) 0.0190(8) 0.0232(9) -0.0011(7) 0.0014(7) -0.0014(7)
C13 0.0200(9) 0.0197(9) 0.0209(9) -0.0047(7) 0.0002(7) 0.0018(7)
C14 0.0158(8) 0.0174(8) 0.0233(9) 0.0008(7) 0.0031(7) 0.0047(7)
C15 0.0143(8) 0.0209(9) 0.0281(10) 0.0019(7) 0.0003(7) -0.0016(7)
C16 0.0176(9) 0.0225(9) 0.0193(9) -0.0019(7) -0.0019(7) -0.0005(7)
C17 0.0202(9) 0.0197(9) 0.0289(10) 0.0012(8) 0.0065(8) 0.0053(8)
C18 0.0307(10) 0.0309(10) 0.0258(10) -0.0013(8) 0.0108(8) 0.0022(9)
C19 0.0182(9) 0.0256(10) 0.0220(9) 0.0024(8) 0.0004(7) 0.0011(8)
C20 0.0188(9) 0.0189(8) 0.0142(8) 0.0029(7) 0.0010(7) 0.0024(7)
C21 0.0202(9) 0.0219(9) 0.0232(9) -0.0016(7) 0.0022(8) 0.0001(7)
C22 0.0185(9) 0.0245(9) 0.0279(10) 0.0049(8) 0.0041(8) 0.0011(8)
C23 0.0240(9) 0.0299(10) 0.0190(9) 0.0070(8) 0.0085(7) 0.0085(8)
C24 0.0348(11) 0.0250(9) 0.0196(9) -0.0022(8) 0.0067(8) 0.0023(9)
C25 0.0263(9) 0.0218(9) 0.0190(9) -0.0013(7) 0.0034(8) -0.0032(8)

loop_
_atom_type_symbol
_atom_type_description
_atom_type_scat_dispersion_real
_atom_type_scat_dispersion_imag
_atom_type_scat_source
C C 0.0181 0.0091 'International Tables Vol C Tables 4.2.6.8 and 6.1.1.4'
H H 0.0000 0.0000 'International Tables Vol C Tables 4.2.6.8 and 6.1.1.4'
F F 0.0727 0.0534 'International Tables Vol C Tables 4.2.6.8 and 6.1.1.4'
O O 0.0492 0.0322 'International Tables Vol C Tables 4.2.6.8 and 6.1.1.4'

loop_
_exptl_crystal_face_index_h
_exptl_crystal_face_index_k
_exptl_crystal_face_index_l
_exptl_crystal_face_perp_dist
0.00 -1.00 0.00 0.1550
0.00 1.00 0.00 0.0290
0.00 0.00 -1.00 0.0010
0.00 0.00 1.00 0.0370
-1.00 0.00 0.00 0.1740
1.00 0.00 0.00 0.2410

loop_
_geom_angle_atom_site_label_1
_geom_angle_atom_site_label_2
_geom_angle_atom_site_label_3
_geom_angle
_geom_angle_site_symmetry_1
_geom_angle_site_symmetry_3
_geom_angle_publ_flag
O1 C1 C2 60.25(11) . . ?
O1 C1 C9 116.17(14) . . ?
C2 C1 C9 120.88(15) . . ?
O1 C1 H1 116.0 . . ?
C2 C1 H1 116.0 . . ?
C9 C1 H1 116.0 . . ?
C1 O1 C2 60.78(11) . . ?
O1 C2 C1 58.96(11) . . ?
O1 C2 C3 117.55(15) . . ?
C1 C2 C3 122.74(16) . . ?
O1 C2 H2 115.2 . . ?
C1 C2 H2 115.2 . . ?
C3 C2 H2 115.2 . . ?
C7 C6 C5 119.75(18) . . ?
C7 C6 H6 120.1 . . ?
C5 C6 H6 120.1 . . ?
C6 C5 C4 120.5(2) . . ?
C6 C5 H5 119.7 . . ?
C4 C5 H5 119.7 . . ?
C5 C4 C3 119.60(19) . . ?
C5 C4 H4 120.2 . . ?
C3 C4 H4 120.2 . . ?
C8 C3 C4 119.91(17) . . ?
C8 C3 C2 118.31(17) . . ?
C4 C3 C2 121.77(17) . . ?
C6 C7 C8 120.21(19) . . ?
C6 C7 H7 119.9 . . ?
C8 C7 H7 119.9 . . ?
C1 C9 C20 110.12(14) . . ?
C1 C9 C10 107.60(14) . . ?
C20 C9 C10 114.29(14) . . ?
C1 C9 H9 108.2 . . ?
C20 C9 H9 108.2 . . ?
C10 C9 H9 108.2 . . ?
C7 C8 C3 119.98(19) . . ?
C7 C8 H8 120.0 . . ?
C3 C8 H8 120.0 . . ?
C19 C10 C11 112.11(14) . . ?
C19 C10 C9 112.15(15) . . ?
C11 C10 C9 110.67(14) . . ?
C19 C10 H10 107.2 . . ?
C11 C10 H10 107.2 . . ?
C9 C10 H10 107.2 . . ?
C12 C11 C16 118.68(16) . . ?
C12 C11 C10 118.40(15) . . ?
C16 C11 C10 122.67(15) . . ?
C13 C12 C11 120.66(16) . . ?
C13 C12 H12 119.7 . . ?
C11 C12 H12 119.7 . . ?
C12 C13 C14 120.46(17) . . ?
C12 C13 H13 119.8 . . ?
C14 C13 H13 119.8 . . ?
C13 C14 C15 118.84(17) . . ?
C13 C14 C17 122.05(17) . . ?
C15 C14 C17 119.00(17) . . ?
C16 C15 C14 120.67(17) . . ?
C16 C15 H15 119.7 . . ?
C14 C15 H15 119.7 . . ?
C15 C16 C11 120.62(17) . . ?
C15 C16 H16 119.7 . . ?
C11 C16 H16 119.7 . . ?
O2 C17 C18 121.08(18) . . ?
O2 C17 C14 120.07(18) . . ?
C18 C17 C14 118.85(17) . . ?
C17 C18 H18A 109.5 . . ?
C17 C18 H18B 109.5 . . ?
H18A C18 H18B 109.5 . . ?
C17 C18 H18C 109.5 . . ?
H18A C18 H18C 109.5 . . ?
H18B C18 H18C 109.5 . . ?
F3 C19 F2 106.11(15) . . ?
F3 C19 F1 106.19(15) . . ?
F2 C19 F1 106.41(15) . . ?
F3 C19 C10 113.39(15) . . ?
F2 C19 C10 111.31(15) . . ?
F1 C19 C10 112.91(15) . . ?
C25 C20 C21 118.75(17) . . ?
C25 C20 C9 119.90(16) . . ?
C21 C20 C9 121.35(16) . . ?
C20 C21 C22 120.67(17) . . ?
C20 C21 H21 119.7 . . ?
C22 C21 H21 119.7 . . ?
C23 C22 C21 120.16(18) . . ?
C23 C22 H22 119.9 . . ?
C21 C22 H22 119.9 . . ?
C24 C23 C22 119.41(17) . . ?
C24 C23 H23 120.3 . . ?
C22 C23 H23 120.3 . . ?
C23 C24 C25 120.58(18) . . ?
C23 C24 H24 119.7 . . ?
C25 C24 H24 119.7 . . ?
C20 C25 C24 120.36(18) . . ?
C20 C25 H25 119.8 . . ?
C24 C25 H25 119.8 . . ?

loop_
_geom_bond_atom_site_label_1
_geom_bond_atom_site_label_2
_geom_bond_distance
_geom_bond_site_symmetry_2
_geom_bond_publ_flag
F1 C19 1.347(2) . ?
C1 O1 1.442(2) . ?
C1 C2 1.469(2) . ?
C1 C9 1.515(2) . ?
C1 H1 1.0000 . ?
O1 C2 1.461(2) . ?
O2 C17 1.215(2) . ?
F2 C19 1.345(2) . ?
C2 C3 1.487(2) . ?
C2 H2 1.0000 . ?
C6 C7 1.386(3) . ?
C6 C5 1.386(3) . ?
C6 H6 0.9500 . ?
C5 C4 1.388(3) . ?
C5 H5 0.9500 . ?
C4 C3 1.393(3) . ?
C4 H4 0.9500 . ?
F3 C19 1.336(2) . ?
C3 C8 1.391(3) . ?
C7 C8 1.388(3) . ?
C7 H7 0.9500 . ?
C9 C20 1.525(2) . ?
C9 C10 1.558(2) . ?
C9 H9 1.0000 . ?
C8 H8 0.9500 . ?
C10 C19 1.514(2) . ?
C10 C11 1.528(2) . ?
C10 H10 1.0000 . ?
C11 C12 1.394(2) . ?
C11 C16 1.398(3) . ?
C12 C13 1.391(2) . ?
C12 H12 0.9500 . ?
C13 C14 1.394(3) . ?
C13 H13 0.9500 . ?
C14 C15 1.396(3) . ?
C14 C17 1.507(3) . ?
C15 C16 1.384(3) . ?
C15 H15 0.9500 . ?
C16 H16 0.9500 . ?
C17 C18 1.499(3) . ?
C18 H18A 0.9800 . ?
C18 H18B 0.9800 . ?
C18 H18C 0.9800 . ?
C20 C25 1.389(3) . ?
C20 C21 1.391(3) . ?
C21 C22 1.392(3) . ?
C21 H21 0.9500 . ?
C22 C23 1.386(3) . ?
C22 H22 0.9500 . ?
C23 C24 1.379(3) . ?
C23 H23 0.9500 . ?
C24 C25 1.394(3) . ?
C24 H24 0.9500 . ?
C25 H25 0.9500 . ?

loop_
_geom_torsion_atom_site_label_1
_geom_torsion_atom_site_label_2
_geom_torsion_atom_site_label_3
_geom_torsion_atom_site_label_4
_geom_torsion
_geom_torsion_site_symmetry_1
_geom_torsion_site_symmetry_2
_geom_torsion_site_symmetry_3
_geom_torsion_site_symmetry_4
_geom_torsion_publ_flag
C9 C1 O1 C2 -112.21(17) . . . . ?
C1 O1 C2 C3 -113.46(17) . . . . ?
C9 C1 C2 O1 104.48(17) . . . . ?
O1 C1 C2 C3 104.77(18) . . . . ?
C9 C1 C2 C3 -150.75(16) . . . . ?
C7 C6 C5 C4 -0.2(3) . . . . ?
C6 C5 C4 C3 -0.4(3) . . . . ?
C5 C4 C3 C8 0.7(3) . . . . ?
C5 C4 C3 C2 179.72(18) . . . . ?
O1 C2 C3 C8 -141.71(16) . . . . ?
C1 C2 C3 C8 149.14(17) . . . . ?
O1 C2 C3 C4 39.3(2) . . . . ?
C1 C2 C3 C4 -29.9(3) . . . . ?
C5 C6 C7 C8 0.4(3) . . . . ?
O1 C1 C9 C20 -68.60(19) . . . . ?
C2 C1 C9 C20 -138.10(17) . . . . ?
O1 C1 C9 C10 166.24(14) . . . . ?
C2 C1 C9 C10 96.75(18) . . . . ?
C6 C7 C8 C3 -0.1(3) . . . . ?
C4 C3 C8 C7 -0.5(3) . . . . ?
C2 C3 C8 C7 -179.54(17) . . . . ?
C1 C9 C10 C19 -176.05(14) . . . . ?
C20 C9 C10 C19 61.3(2) . . . . ?
C1 C9 C10 C11 -50.05(18) . . . . ?
C20 C9 C10 C11 -172.67(14) . . . . ?
C19 C10 C11 C12 -128.44(17) . . . . ?
C9 C10 C11 C12 105.53(18) . . . . ?
C19 C10 C11 C16 57.3(2) . . . . ?
C9 C10 C11 C16 -68.7(2) . . . . ?
C16 C11 C12 C13 3.0(3) . . . . ?
C10 C11 C12 C13 -171.51(16) . . . . ?
C11 C12 C13 C14 -1.4(3) . . . . ?
C12 C13 C14 C15 -1.1(3) . . . . ?
C12 C13 C14 C17 175.10(17) . . . . ?
C13 C14 C15 C16 1.9(3) . . . . ?
C17 C14 C15 C16 -174.41(16) . . . . ?
C14 C15 C16 C11 -0.3(3) . . . . ?
C12 C11 C16 C15 -2.2(3) . . . . ?
C10 C11 C16 C15 172.07(17) . . . . ?
C13 C14 C17 O2 177.45(18) . . . . ?
C15 C14 C17 O2 -6.4(3) . . . . ?
C13 C14 C17 C18 -3.0(3) . . . . ?
C15 C14 C17 C18 173.17(18) . . . . ?
C11 C10 C19 F3 169.81(15) . . . . ?
C9 C10 C19 F3 -65.0(2) . . . . ?
C11 C10 C19 F2 50.3(2) . . . . ?
C9 C10 C19 F2 175.47(14) . . . . ?
C11 C10 C19 F1 -69.35(19) . . . . ?
C9 C10 C19 F1 55.9(2) . . . . ?
C1 C9 C20 C25 110.78(18) . . . . ?
C10 C9 C20 C25 -127.99(18) . . . . ?
C1 C9 C20 C21 -68.1(2) . . . . ?
C10 C9 C20 C21 53.2(2) . . . . ?
C25 C20 C21 C22 2.8(3) . . . . ?
C9 C20 C21 C22 -178.33(17) . . . . ?
C20 C21 C22 C23 -0.8(3) . . . . ?
C21 C22 C23 C24 -1.7(3) . . . . ?
C22 C23 C24 C25 2.1(3) . . . . ?
C21 C20 C25 C24 -2.3(3) . . . . ?
C9 C20 C25 C24 178.79(17) . . . . ?
C23 C24 C25 C20 -0.1(3) . . . . ?
